data_1548647
loop_
_publ_author_name
'Wan Si Tang'
'Atsushi Unemoto'
'Wei Zhou'
'Vitalie Stavila'
'Motoaki Matsuo'
'Hui Wu'
'Shin-ichi Orimo'
'Terrence J. Udovic'

_publ_section_title
;
 Unparalleled Lithium and Sodium Superionic Conduction in Solid
 Electrolytes with Large Monovalent Cage-like Anions
;
_journal_name_full 'Energy & Environmental Science'
_journal_page_first 3637
_journal_page_last 3645
_journal_paper_doi 10.1039/C5EE02941D
_journal_volume 8
_journal_year 2015
_chemical_formula_sum 'C H12 B11 Li'
_chemical_formula_weight 149.96
_chemical_name_systematic ' ?'
_space_group_IT_number 29
_symmetry_cell_setting orthorhombic
_symmetry_space_group_name_Hall 'P 2c -2ac'
_symmetry_space_group_name_H-M 'P c a 21'
_cell_angle_alpha 90.00000
_cell_angle_beta 90.00000
_cell_angle_gamma 90.00000
_cell_formula_units_Z 4
_cell_length_a 9.6668(5)
_cell_length_b 9.4892(5)
_cell_length_c 9.7273(5)
_cell_volume 892.29(8)
_computing_structure_refinement FULLPROF
_diffrn_radiation_type X-ray
_pd_instr_location ' ?'
_pd_meas_2theta_range_inc 0.010000
_pd_meas_2theta_range_max 65.00000
_pd_meas_2theta_range_min 5.00000
_pd_meas_number_of_points 6001
_pd_proc_2theta_range_inc 0.010000
_pd_proc_2theta_range_max 65.0266
_pd_proc_2theta_range_min 5.0266
_pd_proc_ls_pref_orient_corr ' ?'
_pd_proc_ls_prof_R_factor 5.4838
_pd_proc_ls_prof_wR_expected 3.3787
_pd_proc_ls_prof_wR_factor 8.5670
_pd_proc_wavelength 1.540560
_pd_spec_mounting ' ?'
_refine_ls_number_parameters 16
_refine_ls_number_reflns 390
_refine_ls_number_restraints 0
_refine_ls_R_I_factor 2.5703
_cod_data_source_file NIHMS763020-supplement-Supp2.cif
_cod_data_source_block 1
_cod_depositor_comments
;
The following automatic conversions were performed:

'_symmetry_cell_setting' value 'Orthorhombic' changed to
'orthorhombic' according to the built-in table from CIF Core
dictionary named 'cif_core.dic' version 2.4.1 from 2010-06-29.

Automatic conversion script
Id: cif_fix_values 5376 2017-05-30 11:51:03Z andrius 
;
_cod_original_cell_volume 892.28(8)
_cod_database_code 1548647
_pd_proc_ls_prof_cr_factor 14.6147
_pd_proc_ls_prof_cwr_factor 15.5889
_pd_proc_ls_prof_cwr_expected 6.1481
_pd_proc_ls_prof_chi2 6.4291
_pd_proc_ls_prof_echi2 6.7917

loop_
_symmetry_equiv_pos_as_xyz
x,y,z
-x+1/2,y,z+1/2
x+1/2,-y,z
-x,-y,z+1/2

loop_
_atom_site_label
_atom_site_fract_x
_atom_site_fract_y
_atom_site_fract_z
_atom_site_U_iso_or_equiv
_atom_site_occupancy
_atom_site_adp_type
_atom_site_type_symbol
C1 0.57536 0.35916 0.38806 0.0357(13) 1.00000 Uiso C
B2 0.53180 0.20948 0.30260 0.0357(13) 1.00000 Uiso B
B3 0.65913 0.20938 0.43508 0.0357(13) 1.00000 Uiso B
B4 0.61094 0.33813 0.55880 0.0357(13) 1.00000 Uiso B
B5 0.45479 0.41699 0.50234 0.0357(13) 1.00000 Uiso B
B6 0.37190 0.15725 0.37596 0.0357(13) 1.00000 Uiso B
B7 0.40570 0.33803 0.34427 0.0357(13) 1.00000 Uiso B
B8 0.52921 0.07838 0.43089 0.0357(13) 1.00000 Uiso B
B9 0.57830 0.15703 0.58968 0.0357(13) 1.00000 Uiso B
B10 0.45179 0.28643 0.63279 0.0357(13) 1.00000 Uiso B
B11 0.32560 0.28600 0.50000 0.0357(13) 1.00000 Uiso B
B12 0.40170 0.12548 0.55326 0.0357(13) 1.00000 Uiso B
H13 0.63455 0.43810 0.33204 0.0357(13) 1.00000 Uiso H
H14 0.56724 0.19308 0.18549 0.0357(13) 1.00000 Uiso H
H15 0.77717 0.19359 0.40529 0.0357(13) 1.00000 Uiso H
H16 0.69850 0.40849 0.61058 0.0357(13) 1.00000 Uiso H
H17 0.43670 0.53969 0.51725 0.0357(13) 1.00000 Uiso H
H18 0.28736 0.09226 0.31085 0.0357(13) 1.00000 Uiso H
H19 0.35596 0.40893 0.25631 0.0357(13) 1.00000 Uiso H
H20 0.55649 -0.04264 0.40750 0.0357(13) 1.00000 Uiso H
H21 0.64137 0.09159 0.67545 0.0357(13) 1.00000 Uiso H
H22 0.42282 0.31472 0.74880 0.0357(13) 1.00000 Uiso H
H23 0.20787 0.31664 0.52497 0.0357(13) 1.00000 Uiso H
H24 0.33372 0.03823 0.61201 0.0357(13) 1.00000 Uiso H
Li25 0.104(3) 0.116(2) 0.599(3) 0.0912(14) 1.00000 Uiso Li

loop_
_atom_type_symbol
_atom_type_scat_Cromer_Mann_a1
_atom_type_scat_Cromer_Mann_b1
_atom_type_scat_Cromer_Mann_a2
_atom_type_scat_Cromer_Mann_b2
_atom_type_scat_Cromer_Mann_a3
_atom_type_scat_Cromer_Mann_b3
_atom_type_scat_Cromer_Mann_a4
_atom_type_scat_Cromer_Mann_b4
_atom_type_scat_Cromer_Mann_c
_atom_type_scat_dispersion_real
_atom_type_scat_dispersion_imag
_atom_type_scat_source
c 2.31000 20.84390 1.02000 10.20750 1.58860 0.56870 0.86500 51.65120 0.21560 0.01700 0.00900 International_Tables_for_Crystallography_Vol.C(1991)_Tables_6.1.1.4_and_6.1.1.5
b 2.05450 23.21850 1.33260 1.02100 1.09790 60.34980 0.70680 0.14030 -0.19320 0.00800 0.00400 International_Tables_for_Crystallography_Vol.C(1991)_Tables_6.1.1.4_and_6.1.1.5
h 0.49300 10.51090 0.32291 26.12570 0.14019 3.14236 0.04081 57.79970 0.00304 0.00000 0.00000 International_Tables_for_Crystallography_Vol.C(1991)_Tables_6.1.1.4_and_6.1.1.5
li 1.12820 3.95460 0.75080 1.05240 0.61750 85.39050 0.46530 168.26100 0.03770 0.00100 0.00000 International_Tables_for_Crystallography_Vol.C(1991)_Tables_6.1.1.4_and_6.1.1.5

loop_
_geom_angle_atom_site_label_1
_geom_angle_atom_site_label_2
_geom_angle_atom_site_label_3
_geom_angle
_geom_angle_site_symmetry_1
_geom_angle_site_symmetry_2
_geom_angle_site_symmetry_3
_geom_angle_publ_flag
B2 C1 B3 63.28 . . . yes
B2 C1 B4 115.35 . . . yes
B2 C1 B5 114.81 . . . yes
B2 C1 B7 62.70 . . . yes
B3 C1 B4 62.89 . . . yes
B3 C1 B5 114.87 . . . yes
B3 C1 B7 115.29 . . . yes
B4 C1 B5 62.63 . . . yes
B4 C1 B7 115.00 . . . yes
B5 C1 B7 62.78 . . . yes
B4 C1 H13 117.00 . . . no
B2 C1 H13 117.00 . . . no
B3 C1 H13 117.00 . . . no
B5 C1 H13 118.00 . . . no
B7 C1 H13 117.00 . . . no
C1 B2 B3 58.36 . . . yes
B3 B2 B8 59.83 . . . yes
B6 B2 B7 60.04 . . . yes
B6 B2 B8 60.35 . . . yes
B7 B2 B8 108.32 . . . yes
C1 B2 B7 58.86 . . . yes
C1 B2 B8 104.31 . . . yes
B3 B2 B6 108.12 . . . yes
B3 B2 B7 108.07 . . . yes
C1 B2 B6 104.65 . . . yes
B2 B3 B4 107.96 . . . yes
B2 B3 B8 59.53 . . . yes
C1 B3 B2 58.37 . . . yes
C1 B3 B4 58.81 . . . yes
C1 B3 B8 104.09 . . . yes
C1 B3 B9 104.70 . . . yes
B8 B3 B9 60.49 . . . yes
B2 B3 B9 108.08 . . . yes
B4 B3 B8 108.23 . . . yes
B4 B3 B9 60.05 . . . yes
C1 B4 B9 104.02 . . . yes
C1 B4 B10 104.66 . . . yes
B3 B4 B5 107.68 . . . yes
C1 B4 B5 58.51 . . . yes
B9 B4 B10 60.47 . . . yes
B3 B4 B10 108.24 . . . yes
B5 B4 B9 108.07 . . . yes
B3 B4 B9 59.67 . . . yes
C1 B4 B3 58.30 . . . yes
B5 B4 B10 60.14 . . . yes
C1 B5 B7 58.74 . . . yes
C1 B5 B4 58.86 . . . yes
B7 B5 B10 108.69 . . . yes
B7 B5 B11 60.11 . . . yes
B10 B5 B11 60.33 . . . yes
C1 B5 B10 104.67 . . . yes
C1 B5 B11 104.45 . . . yes
B4 B5 B7 108.54 . . . yes
B4 B5 B10 59.82 . . . yes
B4 B5 B11 108.05 . . . yes
B7 B6 B11 59.91 . . . yes
B7 B6 B12 107.66 . . . yes
B2 B6 B7 59.94 . . . yes
B2 B6 B8 59.52 . . . yes
B2 B6 B11 107.52 . . . yes
B2 B6 B12 107.29 . . . yes
B7 B6 B8 107.58 . . . yes
B11 B6 B12 59.80 . . . yes
B8 B6 B11 107.54 . . . yes
B8 B6 B12 59.82 . . . yes
C1 B7 B11 103.85 . . . yes
B2 B7 B11 107.73 . . . yes
B2 B7 B5 107.75 . . . yes
B2 B7 B6 60.03 . . . yes
C1 B7 B6 104.32 . . . yes
C1 B7 B2 58.44 . . . yes
C1 B7 B5 58.48 . . . yes
B5 B7 B11 59.59 . . . yes
B6 B7 B11 60.08 . . . yes
B5 B7 B6 107.88 . . . yes
B2 B8 B9 108.34 . . . yes
B2 B8 B12 107.92 . . . yes
B2 B8 B3 60.64 . . . yes
B2 B8 B6 60.13 . . . yes
B9 B8 B12 59.76 . . . yes
B3 B8 B9 59.71 . . . yes
B3 B8 B12 107.55 . . . yes
B3 B8 B6 108.59 . . . yes
B6 B8 B12 60.01 . . . yes
B6 B8 B9 108.21 . . . yes
B3 B9 B8 59.80 . . . yes
B3 B9 B4 60.29 . . . yes
B8 B9 B10 108.06 . . . yes
B8 B9 B12 59.87 . . . yes
B3 B9 B10 108.06 . . . yes
B3 B9 B12 107.70 . . . yes
B4 B9 B8 107.87 . . . yes
B4 B9 B10 59.63 . . . yes
B4 B9 B12 107.57 . . . yes
B10 B9 B12 60.12 . . . yes
B5 B10 B9 107.55 . . . yes
B5 B10 B12 107.04 . . . yes
B9 B10 B11 107.36 . . . yes
B5 B10 B11 59.52 . . . yes
B11 B10 B12 59.67 . . . yes
B4 B10 B9 59.90 . . . yes
B4 B10 B11 107.59 . . . yes
B4 B10 B12 107.34 . . . yes
B4 B10 B5 60.05 . . . yes
B9 B10 B12 59.55 . . . yes
B6 B11 B7 60.01 . . . yes
B5 B11 B12 107.99 . . . yes
B5 B11 B6 108.40 . . . yes
B5 B11 B7 60.31 . . . yes
B5 B11 B10 60.16 . . . yes
B10 B11 B12 60.24 . . . yes
B6 B11 B12 60.10 . . . yes
B7 B11 B10 108.72 . . . yes
B6 B11 B10 108.83 . . . yes
B7 B11 B12 107.98 . . . yes
B6 B12 B9 108.82 . . . yes
B6 B12 B10 108.72 . . . yes
B6 B12 B8 60.17 . . . yes
B9 B12 B11 108.31 . . . yes
B10 B12 B11 60.09 . . . yes
B6 B12 B11 60.10 . . . yes
B8 B12 B9 60.37 . . . yes
B8 B12 B10 108.63 . . . yes
B8 B12 B11 108.05 . . . yes
B9 B12 B10 60.33 . . . yes
C1 B2 H14 120.00 . . . no
B3 B2 H14 119.00 . . . no
B6 B2 H14 126.00 . . . no
B7 B2 H14 120.00 . . . no
B8 B2 H14 126.00 . . . no
C1 B3 H15 120.00 . . . no
B2 B3 H15 119.00 . . . no
B4 B3 H15 120.00 . . . no
B8 B3 H15 126.00 . . . no
B9 B3 H15 127.00 . . . no
C1 B4 H16 119.00 . . . no
B3 B4 H16 119.00 . . . no
B5 B4 H16 120.00 . . . no
B9 B4 H16 127.00 . . . no
B10 B4 H16 127.00 . . . no
C1 B5 H17 120.00 . . . no
B4 B5 H17 120.00 . . . no
B7 B5 H17 119.00 . . . no
B10 B5 H17 127.00 . . . no
B11 B5 H17 126.00 . . . no
B2 B6 H18 122.00 . . . no
B7 B6 H18 122.00 . . . no
B8 B6 H18 122.00 . . . no
B11 B6 H18 123.00 . . . no
B12 B6 H18 122.00 . . . no
C1 B7 H19 120.00 . . . no
B2 B7 H19 120.00 . . . no
B5 B7 H19 119.00 . . . no
B6 B7 H19 127.00 . . . no
B11 B7 H19 127.00 . . . no
B2 B8 H20 123.00 . . . no
B3 B8 H20 121.00 . . . no
B6 B8 H20 122.00 . . . no
B9 B8 H20 120.00 . . . no
B12 B8 H20 121.00 . . . no
B3 B9 H21 121.00 . . . no
B4 B9 H21 122.00 . . . no
B8 B9 H21 121.00 . . . no
B10 B9 H21 123.00 . . . no
B12 B9 H21 123.00 . . . no
B4 B10 H22 122.00 . . . no
B5 B10 H22 122.00 . . . no
B9 B10 H22 123.00 . . . no
B11 B10 H22 122.00 . . . no
B12 B10 H22 123.00 . . . no
B5 B11 H23 120.00 . . . no
B6 B11 H23 123.00 . . . no
B7 B11 H23 121.00 . . . no
B10 B11 H23 120.00 . . . no
B12 B11 H23 123.00 . . . no
B6 B12 H24 119.00 . . . no
B8 B12 H24 122.00 . . . no
B9 B12 H24 123.00 . . . no
B10 B12 H24 122.00 . . . no
B11 B12 H24 120.00 . . . no
H14 Li25 H20 109.00 3_555 . 4_455 no

loop_
_geom_bond_atom_site_label_1
_geom_bond_atom_site_label_2
_geom_bond_distance
_geom_bond_site_symmetry_1
_geom_bond_site_symmetry_2
_geom_bond_publ_flag
C1 B2 1.6988(1) . . yes
C1 B3 1.6985(1) . . yes
C1 B4 1.7078(1) . . yes
C1 B5 1.7016(1) . . yes
C1 B7 1.7063(1) . . yes
C1 H13 1.0900 . . no
B2 B6 1.7732(1) . . yes
B2 B7 1.7715(1) . . yes
B2 B3 1.7821(1) . . yes
B2 B8 1.7623(1) . . yes
B3 B8 1.7676(1) . . yes
B3 B9 1.7660(1) . . yes
B3 B4 1.7771(1) . . yes
B4 B9 1.7729(1) . . yes
B4 B10 1.7679(1) . . yes
B4 B5 1.7720(1) . . yes
B5 B10 1.7737(1) . . yes
B5 B11 1.7622(1) . . yes
B5 B7 1.7751(1) . . yes
B6 B7 1.7733(1) . . yes
B6 B8 1.7771(1) . . yes
B6 B12 1.7743(1) . . yes
B6 B11 1.7745(1) . . yes
B7 B11 1.7715(1) . . yes
B8 B12 1.7709(1) . . yes
B8 B9 1.7799(1) . . yes
B9 B10 1.7830(1) . . yes
B9 B12 1.7691(1) . . yes
B10 B12 1.7792(1) . . yes
B10 B11 1.7767(1) . . yes
B11 B12 1.7691(1) . . yes
B2 H14 1.2000 . . no
B3 H15 1.1900 . . no
B4 H16 1.1900 . . no
B5 H17 1.1900 . . no
B6 H18 1.2000 . . no
B7 H19 1.1900 . . no
B8 H20 1.2000 . . no
B9 H21 1.2100 . . no
B10 H22 1.1900 . . no
B11 H23 1.2000 . . no
B12 H24 1.2000 . . no
Li25 H14 2.0000 . 3_555 no
Li25 H20 2.0400 . 4_455 no

loop_
_geom_torsion_atom_site_label_1
_geom_torsion_atom_site_label_2
_geom_torsion_atom_site_label_3
_geom_torsion_atom_site_label_4
_geom_torsion
_geom_torsion_site_symmetry_1
_geom_torsion_site_symmetry_2
_geom_torsion_site_symmetry_3
_geom_torsion_site_symmetry_4
_geom_torsion_publ_flag
B3 C1 B2 B6 102.50 . . . . no
B3 C1 B2 B7 142.94 . . . . no
B3 C1 B2 B8 39.95 . . . . no
B4 C1 B2 B3 -36.58 . . . . no
B4 C1 B2 B6 65.92 . . . . no
B4 C1 B2 B7 106.36 . . . . no
B4 C1 B2 B8 3.37 . . . . no
B5 C1 B2 B3 -106.62 . . . . no
B5 C1 B2 B6 -4.11 . . . . no
B5 C1 B2 B7 36.33 . . . . no
B5 C1 B2 B8 -66.66 . . . . no
B7 C1 B2 B3 -142.94 . . . . no
B7 C1 B2 B6 -40.44 . . . . no
B7 C1 B2 B8 -102.99 . . . . no
B2 C1 B3 B4 -142.77 . . . . no
B2 C1 B3 B8 -39.76 . . . . no
B2 C1 B3 B9 -102.43 . . . . no
B4 C1 B3 B2 142.77 . . . . no
B4 C1 B3 B8 103.01 . . . . no
B4 C1 B3 B9 40.34 . . . . no
B5 C1 B3 B2 106.52 . . . . no
B5 C1 B3 B4 -36.25 . . . . no
B5 C1 B3 B8 66.76 . . . . no
B5 C1 B3 B9 4.09 . . . . no
B7 C1 B3 B2 36.31 . . . . no
B7 C1 B3 B4 -106.46 . . . . no
B7 C1 B3 B8 -3.45 . . . . no
B7 C1 B3 B9 -66.11 . . . . no
B2 C1 B4 B3 36.72 . . . . no
B2 C1 B4 B5 -106.11 . . . . no
B2 C1 B4 B9 -3.28 . . . . no
B2 C1 B4 B10 -65.91 . . . . no
B3 C1 B4 B5 -142.84 . . . . no
B3 C1 B4 B9 -40.01 . . . . no
B3 C1 B4 B10 -102.64 . . . . no
B5 C1 B4 B3 142.84 . . . . no
B5 C1 B4 B9 102.83 . . . . no
B5 C1 B4 B10 40.20 . . . . no
B7 C1 B4 B3 106.90 . . . . no
B7 C1 B4 B5 -35.94 . . . . no
B7 C1 B4 B9 66.90 . . . . no
B7 C1 B4 B10 4.27 . . . . no
B2 C1 B5 B4 106.97 . . . . no
B2 C1 B5 B7 -36.30 . . . . no
B2 C1 B5 B10 66.92 . . . . no
B2 C1 B5 B11 4.37 . . . . no
B3 C1 B5 B4 36.35 . . . . no
B3 C1 B5 B7 -106.92 . . . . no
B3 C1 B5 B10 -3.70 . . . . no
B3 C1 B5 B11 -66.25 . . . . no
B4 C1 B5 B7 -143.26 . . . . no
B4 C1 B5 B10 -40.05 . . . . no
B4 C1 B5 B11 -102.60 . . . . no
B7 C1 B5 B4 143.26 . . . . no
B7 C1 B5 B10 103.22 . . . . no
B7 C1 B5 B11 40.67 . . . . no
B2 C1 B7 B5 142.79 . . . . no
B2 C1 B7 B6 40.37 . . . . no
B2 C1 B7 B11 102.51 . . . . no
B3 C1 B7 B2 -36.53 . . . . no
B3 C1 B7 B5 106.26 . . . . no
B3 C1 B7 B6 3.84 . . . . no
B3 C1 B7 B11 65.98 . . . . no
B4 C1 B7 B2 -106.91 . . . . no
B4 C1 B7 B5 35.88 . . . . no
B4 C1 B7 B6 -66.54 . . . . no
B4 C1 B7 B11 -4.40 . . . . no
B5 C1 B7 B2 -142.79 . . . . no
B5 C1 B7 B6 -102.42 . . . . no
B5 C1 B7 B11 -40.28 . . . . no
C1 B2 B3 B4 32.96 . . . . no
C1 B2 B3 B8 133.97 . . . . no
C1 B2 B3 B9 96.45 . . . . no
B6 B2 B3 C1 -96.37 . . . . no
B6 B2 B3 B4 -63.41 . . . . no
B6 B2 B3 B8 37.60 . . . . no
B6 B2 B3 B9 0.09 . . . . no
B7 B2 B3 C1 -32.86 . . . . no
B7 B2 B3 B4 0.10 . . . . no
B7 B2 B3 B8 101.11 . . . . no
B7 B2 B3 B9 63.60 . . . . no
B8 B2 B3 C1 -133.97 . . . . no
B8 B2 B3 B4 -101.01 . . . . no
B8 B2 B3 B9 -37.51 . . . . no
C1 B2 B6 B7 39.86 . . . . no
C1 B2 B6 B8 -98.35 . . . . no
C1 B2 B6 B11 2.07 . . . . no
C1 B2 B6 B12 -60.92 . . . . no
B3 B2 B6 B7 100.84 . . . . no
B3 B2 B6 B8 -37.37 . . . . no
B3 B2 B6 B11 63.05 . . . . no
B3 B2 B6 B12 0.06 . . . . no
B7 B2 B6 B8 -138.21 . . . . no
B7 B2 B6 B11 -37.79 . . . . no
B7 B2 B6 B12 -100.78 . . . . no
B8 B2 B6 B7 138.21 . . . . no
B8 B2 B6 B11 100.42 . . . . no
B8 B2 B6 B12 37.43 . . . . no
C1 B2 B7 B5 -32.77 . . . . no
C1 B2 B7 B6 -133.58 . . . . no
C1 B2 B7 B11 -95.66 . . . . no
B3 B2 B7 C1 32.66 . . . . no
B3 B2 B7 B5 -0.11 . . . . no
B3 B2 B7 B6 -100.92 . . . . no
B3 B2 B7 B11 -63.00 . . . . no
B6 B2 B7 C1 133.58 . . . . no
B6 B2 B7 B5 100.81 . . . . no
B6 B2 B7 B11 37.92 . . . . no
B8 B2 B7 C1 95.98 . . . . no
B8 B2 B7 B5 63.21 . . . . no
B8 B2 B7 B6 -37.59 . . . . no
B8 B2 B7 B11 0.32 . . . . no
C1 B2 B8 B3 -39.22 . . . . no
C1 B2 B8 B6 98.92 . . . . no
C1 B2 B8 B9 -1.99 . . . . no
C1 B2 B8 B12 61.25 . . . . no
B3 B2 B8 B6 138.14 . . . . no
B3 B2 B8 B9 37.24 . . . . no
B3 B2 B8 B12 100.47 . . . . no
B6 B2 B8 B3 -138.14 . . . . no
B6 B2 B8 B9 -100.91 . . . . no
B6 B2 B8 B12 -37.67 . . . . no
B7 B2 B8 B3 -100.69 . . . . no
B7 B2 B8 B6 37.46 . . . . no
B7 B2 B8 B9 -63.45 . . . . no
B7 B2 B8 B12 -0.22 . . . . no
C1 B3 B4 B5 32.73 . . . . no
C1 B3 B4 B9 133.73 . . . . no
C1 B3 B4 B10 96.29 . . . . no
B2 B3 B4 C1 -32.79 . . . . no
B2 B3 B4 B5 -0.05 . . . . no
B2 B3 B4 B9 100.94 . . . . no
B2 B3 B4 B10 63.51 . . . . no
B8 B3 B4 C1 -95.76 . . . . no
B8 B3 B4 B5 -63.03 . . . . no
B8 B3 B4 B9 37.97 . . . . no
B8 B3 B4 B10 0.54 . . . . no
B9 B3 B4 C1 -133.73 . . . . no
B9 B3 B4 B5 -101.00 . . . . no
B9 B3 B4 B10 -37.43 . . . . no
C1 B3 B8 B2 39.19 . . . . no
C1 B3 B8 B6 1.56 . . . . no
C1 B3 B8 B9 -99.12 . . . . no
C1 B3 B8 B12 -61.91 . . . . no
B2 B3 B8 B6 -37.62 . . . . no
B2 B3 B8 B9 -138.31 . . . . no
B2 B3 B8 B12 -101.09 . . . . no
B4 B3 B8 B2 100.53 . . . . no
B4 B3 B8 B6 62.91 . . . . no
B4 B3 B8 B9 -37.77 . . . . no
B4 B3 B8 B12 -0.56 . . . . no
B9 B3 B8 B2 138.31 . . . . no
B9 B3 B8 B6 100.68 . . . . no
B9 B3 B8 B12 37.21 . . . . no
C1 B3 B9 B4 -39.73 . . . . no
C1 B3 B9 B8 98.10 . . . . no
C1 B3 B9 B10 -2.71 . . . . no
C1 B3 B9 B12 60.80 . . . . no
B2 B3 B9 B4 -100.73 . . . . no
B2 B3 B9 B8 37.09 . . . . no
B2 B3 B9 B10 -63.71 . . . . no
B2 B3 B9 B12 -0.20 . . . . no
B4 B3 B9 B8 137.82 . . . . no
B4 B3 B9 B10 37.02 . . . . no
B4 B3 B9 B12 100.53 . . . . no
B8 B3 B9 B4 -137.82 . . . . no
B8 B3 B9 B10 -100.80 . . . . no
B8 B3 B9 B12 -37.29 . . . . no
C1 B4 B5 B7 32.63 . . . . no
C1 B4 B5 B10 133.94 . . . . no
C1 B4 B5 B11 96.30 . . . . no
B3 B4 B5 C1 -32.65 . . . . no
B3 B4 B5 B7 0.00 . . . . no
B3 B4 B5 B10 101.29 . . . . no
B3 B4 B5 B11 63.65 . . . . no
B9 B4 B5 C1 -95.67 . . . . no
B9 B4 B5 B7 -63.04 . . . . no
B9 B4 B5 B10 38.26 . . . . no
B9 B4 B5 B11 0.62 . . . . no
B10 B4 B5 C1 -133.94 . . . . no
B10 B4 B5 B7 -101.30 . . . . no
B10 B4 B5 B11 -37.64 . . . . no
C1 B4 B9 B3 39.32 . . . . no
C1 B4 B9 B8 1.76 . . . . no
C1 B4 B9 B10 -99.11 . . . . no
C1 B4 B9 B12 -61.42 . . . . no
B3 B4 B9 B8 -37.57 . . . . no
B3 B4 B9 B10 -138.44 . . . . no
B3 B4 B9 B12 -100.75 . . . . no
B5 B4 B9 B3 100.32 . . . . no
B5 B4 B9 B8 62.76 . . . . no
B5 B4 B9 B10 -38.11 . . . . no
B5 B4 B9 B12 -0.42 . . . . no
B10 B4 B9 B3 138.44 . . . . no
B10 B4 B9 B8 100.87 . . . . no
B10 B4 B9 B12 37.69 . . . . no
C1 B4 B10 B5 -39.40 . . . . no
C1 B4 B10 B9 98.02 . . . . no
C1 B4 B10 B11 -2.23 . . . . no
C1 B4 B10 B12 60.64 . . . . no
B3 B4 B10 B5 -100.34 . . . . no
B3 B4 B10 B9 37.08 . . . . no
B3 B4 B10 B11 -63.18 . . . . no
B3 B4 B10 B12 -0.30 . . . . no
B5 B4 B10 B9 137.42 . . . . no
B5 B4 B10 B11 37.17 . . . . no
B5 B4 B10 B12 100.04 . . . . no
B9 B4 B10 B5 -137.42 . . . . no
B9 B4 B10 B11 -100.26 . . . . no
B9 B4 B10 B12 -37.38 . . . . no
C1 B5 B7 B2 32.75 . . . . no
C1 B5 B7 B6 96.15 . . . . no
C1 B5 B7 B11 133.29 . . . . no
B4 B5 B7 C1 -32.68 . . . . no
B4 B5 B7 B2 0.08 . . . . no
B4 B5 B7 B6 63.47 . . . . no
B4 B5 B7 B11 100.61 . . . . no
B10 B5 B7 C1 -96.17 . . . . no
B10 B5 B7 B2 -63.41 . . . . no
B10 B5 B7 B6 -0.03 . . . . no
B10 B5 B7 B11 37.12 . . . . no
B11 B5 B7 C1 -133.29 . . . . no
B11 B5 B7 B2 -100.53 . . . . no
B11 B5 B7 B6 -37.14 . . . . no
C1 B5 B10 B4 39.57 . . . . no
C1 B5 B10 B9 1.70 . . . . no
C1 B5 B10 B11 -98.49 . . . . no
C1 B5 B10 B12 -60.98 . . . . no
B4 B5 B10 B9 -37.88 . . . . no
B4 B5 B10 B11 -138.07 . . . . no
B4 B5 B10 B12 -100.55 . . . . no
B7 B5 B10 B4 101.04 . . . . no
B7 B5 B10 B9 63.17 . . . . no
B7 B5 B10 B11 -37.03 . . . . no
B7 B5 B10 B12 0.49 . . . . no
B11 B5 B10 B4 138.07 . . . . no
B11 B5 B10 B9 100.19 . . . . no
B11 B5 B10 B12 37.51 . . . . no
C1 B5 B11 B6 -2.74 . . . . no
C1 B5 B11 B7 -39.98 . . . . no
C1 B5 B11 B10 98.87 . . . . no
C1 B5 B11 B12 60.88 . . . . no
B4 B5 B11 B6 -64.20 . . . . no
B4 B5 B11 B7 -101.44 . . . . no
B4 B5 B11 B10 37.41 . . . . no
B4 B5 B11 B12 -0.58 . . . . no
B7 B5 B11 B6 37.24 . . . . no
B7 B5 B11 B10 138.86 . . . . no
B7 B5 B11 B12 100.86 . . . . no
B10 B5 B11 B6 -101.61 . . . . no
B10 B5 B11 B7 -138.86 . . . . no
B10 B5 B11 B12 -38.00 . . . . no
B2 B6 B7 C1 -39.58 . . . . no
B2 B6 B7 B5 -100.59 . . . . no
B2 B6 B7 B11 -137.52 . . . . no
B8 B6 B7 C1 -2.53 . . . . no
B8 B6 B7 B2 37.04 . . . . no
B8 B6 B7 B5 -63.55 . . . . no
B8 B6 B7 B11 -100.47 . . . . no
B11 B6 B7 C1 97.94 . . . . no
B11 B6 B7 B2 137.52 . . . . no
B11 B6 B7 B5 36.93 . . . . no
B12 B6 B7 C1 60.56 . . . . no
B12 B6 B7 B2 100.14 . . . . no
B12 B6 B7 B5 -0.45 . . . . no
B12 B6 B7 B11 -37.38 . . . . no
B2 B6 B8 B3 37.85 . . . . no
B2 B6 B8 B9 101.14 . . . . no
B2 B6 B8 B12 137.83 . . . . no
B7 B6 B8 B2 -37.23 . . . . no
B7 B6 B8 B3 0.62 . . . . no
B7 B6 B8 B9 63.91 . . . . no
B7 B6 B8 B12 100.60 . . . . no
B11 B6 B8 B2 -100.39 . . . . no
B11 B6 B8 B3 -62.54 . . . . no
B11 B6 B8 B9 0.75 . . . . no
B11 B6 B8 B12 37.44 . . . . no
B12 B6 B8 B2 -137.83 . . . . no
B12 B6 B8 B3 -99.98 . . . . no
B12 B6 B8 B9 -36.69 . . . . no
B2 B6 B11 B5 0.43 . . . . no
B2 B6 B11 B7 37.80 . . . . no
B2 B6 B11 B10 -63.43 . . . . no
B2 B6 B11 B12 -100.18 . . . . no
B7 B6 B11 B5 -37.37 . . . . no
B7 B6 B11 B10 -101.23 . . . . no
B7 B6 B11 B12 -137.98 . . . . no
B8 B6 B11 B5 63.17 . . . . no
B8 B6 B11 B7 100.54 . . . . no
B8 B6 B11 B10 -0.69 . . . . no
B8 B6 B11 B12 -37.44 . . . . no
B12 B6 B11 B5 100.61 . . . . no
B12 B6 B11 B7 137.98 . . . . no
B12 B6 B11 B10 36.76 . . . . no
B2 B6 B12 B8 -37.30 . . . . no
B2 B6 B12 B9 -0.19 . . . . no
B2 B6 B12 B10 63.92 . . . . no
B2 B6 B12 B11 100.59 . . . . no
B7 B6 B12 B8 -100.45 . . . . no
B7 B6 B12 B9 -63.35 . . . . no
B7 B6 B12 B10 0.76 . . . . no
B7 B6 B12 B11 37.43 . . . . no
B8 B6 B12 B9 37.11 . . . . no
B8 B6 B12 B10 101.22 . . . . no
B8 B6 B12 B11 137.88 . . . . no
B11 B6 B12 B8 -137.88 . . . . no
B11 B6 B12 B9 -100.78 . . . . no
B11 B6 B12 B10 -36.67 . . . . no
C1 B7 B11 B5 39.72 . . . . no
C1 B7 B11 B6 -98.75 . . . . no
C1 B7 B11 B10 2.67 . . . . no
C1 B7 B11 B12 -61.16 . . . . no
B2 B7 B11 B5 100.57 . . . . no
B2 B7 B11 B6 -37.90 . . . . no
B2 B7 B11 B10 63.52 . . . . no
B2 B7 B11 B12 -0.31 . . . . no
B5 B7 B11 B6 -138.47 . . . . no
B5 B7 B11 B10 -37.06 . . . . no
B5 B7 B11 B12 -100.88 . . . . no
B6 B7 B11 B5 138.47 . . . . no
B6 B7 B11 B10 101.41 . . . . no
B6 B7 B11 B12 37.59 . . . . no
B2 B8 B9 B3 -37.65 . . . . no
B2 B8 B9 B4 0.14 . . . . no
B2 B8 B9 B10 63.16 . . . . no
B2 B8 B9 B12 100.48 . . . . no
B3 B8 B9 B4 37.79 . . . . no
B3 B8 B9 B10 100.81 . . . . no
B3 B8 B9 B12 138.13 . . . . no
B6 B8 B9 B3 -101.33 . . . . no
B6 B8 B9 B4 -63.55 . . . . no
B6 B8 B9 B10 -0.52 . . . . no
B6 B8 B9 B12 36.80 . . . . no
B12 B8 B9 B3 -138.13 . . . . no
B12 B8 B9 B4 -100.34 . . . . no
B12 B8 B9 B10 -37.32 . . . . no
B2 B8 B12 B6 37.72 . . . . no
B2 B8 B12 B9 -101.21 . . . . no
B2 B8 B12 B10 -63.64 . . . . no
B2 B8 B12 B11 0.03 . . . . no
B3 B8 B12 B6 101.74 . . . . no
B3 B8 B12 B9 -37.19 . . . . no
B3 B8 B12 B10 0.37 . . . . no
B3 B8 B12 B11 64.04 . . . . no
B6 B8 B12 B9 -138.93 . . . . no
B6 B8 B12 B10 -101.37 . . . . no
B6 B8 B12 B11 -37.70 . . . . no
B9 B8 B12 B6 138.93 . . . . no
B9 B8 B12 B10 37.56 . . . . no
B9 B8 B12 B11 101.23 . . . . no
B3 B9 B10 B4 -37.30 . . . . no
B3 B9 B10 B5 0.64 . . . . no
B3 B9 B10 B11 63.34 . . . . no
B3 B9 B10 B12 100.45 . . . . no
B4 B9 B10 B5 37.94 . . . . no
B4 B9 B10 B11 100.64 . . . . no
B4 B9 B10 B12 137.76 . . . . no
B8 B9 B10 B4 -100.55 . . . . no
B8 B9 B10 B5 -62.61 . . . . no
B8 B9 B10 B11 0.09 . . . . no
B8 B9 B10 B12 37.21 . . . . no
B12 B9 B10 B4 -137.76 . . . . no
B12 B9 B10 B5 -99.82 . . . . no
B12 B9 B10 B11 -37.11 . . . . no
B3 B9 B12 B6 0.24 . . . . no
B3 B9 B12 B8 37.26 . . . . no
B3 B9 B12 B10 -101.07 . . . . no
B3 B9 B12 B11 -63.53 . . . . no
B4 B9 B12 B6 63.84 . . . . no
B4 B9 B12 B8 100.86 . . . . no
B4 B9 B12 B10 -37.47 . . . . no
B4 B9 B12 B11 0.07 . . . . no
B8 B9 B12 B6 -37.02 . . . . no
B8 B9 B12 B10 -138.33 . . . . no
B8 B9 B12 B11 -100.79 . . . . no
B10 B9 B12 B6 101.31 . . . . no
B10 B9 B12 B8 138.33 . . . . no
B10 B9 B12 B11 37.54 . . . . no
B4 B10 B11 B5 -37.40 . . . . no
B4 B10 B11 B6 63.49 . . . . no
B4 B10 B11 B7 -0.28 . . . . no
B4 B10 B11 B12 100.18 . . . . no
B5 B10 B11 B6 100.89 . . . . no
B5 B10 B11 B7 37.12 . . . . no
B5 B10 B11 B12 137.58 . . . . no
B9 B10 B11 B5 -100.52 . . . . no
B9 B10 B11 B6 0.37 . . . . no
B9 B10 B11 B7 -63.40 . . . . no
B9 B10 B11 B12 37.06 . . . . no
B12 B10 B11 B5 -137.58 . . . . no
B12 B10 B11 B6 -36.70 . . . . no
B12 B10 B11 B7 -100.46 . . . . no
B4 B10 B12 B6 -63.94 . . . . no
B4 B10 B12 B8 -0.04 . . . . no
B4 B10 B12 B9 37.54 . . . . no
B4 B10 B12 B11 -100.61 . . . . no
B5 B10 B12 B6 -0.77 . . . . no
B5 B10 B12 B8 63.12 . . . . no
B5 B10 B12 B9 100.70 . . . . no
B5 B10 B12 B11 -37.44 . . . . no
B9 B10 B12 B6 -101.47 . . . . no
B9 B10 B12 B8 -37.58 . . . . no
B9 B10 B12 B11 -138.15 . . . . no
B11 B10 B12 B6 36.67 . . . . no
B11 B10 B12 B8 100.56 . . . . no
B11 B10 B12 B9 138.15 . . . . no
B5 B11 B12 B6 -101.31 . . . . no
B5 B11 B12 B8 -63.58 . . . . no
B5 B11 B12 B9 0.32 . . . . no
B5 B11 B12 B10 37.96 . . . . no
B6 B11 B12 B8 37.73 . . . . no
B6 B11 B12 B9 101.63 . . . . no
B6 B11 B12 B10 139.27 . . . . no
B7 B11 B12 B6 -37.55 . . . . no
B7 B11 B12 B8 0.17 . . . . no
B7 B11 B12 B9 64.08 . . . . no
B7 B11 B12 B10 101.72 . . . . no
B10 B11 B12 B6 -139.27 . . . . no
B10 B11 B12 B8 -101.55 . . . . no
B10 B11 B12 B9 -37.64 . . . . no
